data_4032281
loop_
_publ_author_name
'Zheng, Yang'
'Chi, Yongjian'
'Bao, Ming'
'Qiu, Lihua'
'Xu, Xinfang'

_publ_section_title
;
 Gold-Catalyzed Tandem Dual Heterocyclization of Enynones with
 1,3,5-Triazines: Bicyclic Furan Synthesis and Mechanistic Insights.
;
_journal_issue 4
_journal_name_full 'The Journal of organic chemistry'
_journal_page_first 2129
_journal_page_last 2135
_journal_paper_doi 10.1021/acs.joc.6b02947
_journal_volume 82
_journal_year 2017
_chemical_formula_moiety 'C37 H30 N2 O'
_chemical_formula_sum 'C37 H30 N2 O'
_chemical_formula_weight 518.63
_space_group_crystal_system triclinic
_space_group_IT_number 2
_space_group_name_Hall '-P 1'
_space_group_name_H-M_alt 'P -1'
_symmetry_space_group_name_Hall '-P 1'
_symmetry_space_group_name_H-M 'P -1'
_atom_sites_solution_hydrogens geom
_atom_sites_solution_primary direct
_audit_creation_date 2016-09-13
_audit_creation_method
;
Olex2 1.2-alpha
(compiled 2016.07.08 svn.r3312 for OlexSys, GUI svn.r5203)
;
_cell_angle_alpha 101.808(7)
_cell_angle_beta 95.419(7)
_cell_angle_gamma 101.351(8)
_cell_formula_units_Z 2
_cell_length_a 7.8935(7)
_cell_length_b 10.8422(10)
_cell_length_c 17.1058(14)
_cell_measurement_reflns_used 3771
_cell_measurement_temperature 213.50(10)
_cell_measurement_theta_max 26.6660
_cell_measurement_theta_min 3.1870
_cell_volume 1391.0(2)
_computing_cell_refinement
;
CrysAlisPro, Agilent Technologies,
Version 1.171.36.32 (release 02-08-2013 CrysAlis171 .NET)
(compiled Aug  2 2013,16:46:58)
;
_computing_data_collection
;
CrysAlisPro, Agilent Technologies,
Version 1.171.36.32 (release 02-08-2013 CrysAlis171 .NET)
(compiled Aug  2 2013,16:46:58)
;
_computing_data_reduction
;
CrysAlisPro, Agilent Technologies,
Version 1.171.36.32 (release 02-08-2013 CrysAlis171 .NET)
(compiled Aug  2 2013,16:46:58)
;
_computing_molecular_graphics 'Olex2 (Dolomanov et al., 2009)'
_computing_publication_material 'Olex2 (Dolomanov et al., 2009)'
_computing_structure_refinement 'ShelXL (Sheldrick, 2015)'
_computing_structure_solution 'ShelXS (Sheldrick, 2008)'
_diffrn_ambient_temperature 213.50(10)
_diffrn_detector_area_resol_mean 10.4471
_diffrn_measured_fraction_theta_full 0.998
_diffrn_measured_fraction_theta_max 0.999
_diffrn_measurement_details
;
#__ type_ start__ end____ width___ exp.time_
  1 omega  -65.00   47.00   1.0000   24.0000
omega____ theta____ kappa____ phi______ frames
    -       13.6514  -77.0000 -120.0000 112

#__ type_ start__ end____ width___ exp.time_
  2 omega   26.00   55.00   1.0000   24.0000
omega____ theta____ kappa____ phi______ frames
    -       13.6514  -99.0000  150.0000 29

#__ type_ start__ end____ width___ exp.time_
  3 omega  -58.00   31.00   1.0000   24.0000
omega____ theta____ kappa____ phi______ frames
    -       13.6514  -57.0000  120.0000 89

#__ type_ start__ end____ width___ exp.time_
  4 omega   35.00   80.00   1.0000   24.0000
omega____ theta____ kappa____ phi______ frames
    -       13.6514  178.0000   90.0000 45

#__ type_ start__ end____ width___ exp.time_
  5 omega  -94.00  -60.00   1.0000   24.0000
omega____ theta____ kappa____ phi______ frames
    -      -14.4327 -178.0000 -150.0000 34

#__ type_ start__ end____ width___ exp.time_
  6 omega  -24.00   28.00   1.0000   24.0000
omega____ theta____ kappa____ phi______ frames
    -      -14.4327  -99.0000    0.0000 52
;
_diffrn_measurement_device_type 'Xcalibur, Atlas, Gemini'
_diffrn_measurement_method '\w scans'
_diffrn_orient_matrix_UB_11 0.0742665000
_diffrn_orient_matrix_UB_12 -0.0206858000
_diffrn_orient_matrix_UB_13 0.0145695000
_diffrn_orient_matrix_UB_21 -0.0073972000
_diffrn_orient_matrix_UB_22 -0.0446364000
_diffrn_orient_matrix_UB_23 -0.0374592000
_diffrn_orient_matrix_UB_31 0.0547598000
_diffrn_orient_matrix_UB_32 0.0477254000
_diffrn_orient_matrix_UB_33 -0.0146676000
_diffrn_radiation_monochromator graphite
_diffrn_radiation_type MoK\a
_diffrn_radiation_wavelength 0.71073
_diffrn_reflns_av_R_equivalents 0.0371
_diffrn_reflns_av_unetI/netI 0.0560
_diffrn_reflns_Laue_measured_fraction_full 0.998
_diffrn_reflns_Laue_measured_fraction_max 0.999
_diffrn_reflns_limit_h_max 9
_diffrn_reflns_limit_h_min -9
_diffrn_reflns_limit_k_max 13
_diffrn_reflns_limit_k_min -12
_diffrn_reflns_limit_l_max 18
_diffrn_reflns_limit_l_min -21
_diffrn_reflns_number 11929
_diffrn_reflns_point_group_measured_fraction_full 0.998
_diffrn_reflns_point_group_measured_fraction_max 0.999
_diffrn_reflns_theta_full 25.242
_diffrn_reflns_theta_max 26.370
_diffrn_reflns_theta_min 2.936
_diffrn_source 'Enhance (Mo) X-ray Source'
_exptl_absorpt_coefficient_mu 0.074
_exptl_absorpt_correction_T_max 1.00000
_exptl_absorpt_correction_T_min 0.96276
_exptl_absorpt_correction_type multi-scan
_exptl_absorpt_process_details
;
CrysAlisPro, Agilent Technologies,
Version 1.171.36.32 (release 02-08-2013 CrysAlis171 .NET)
(compiled Aug  2 2013,16:46:58)
Empirical absorption correction using spherical harmonics,
 implemented in SCALE3 ABSPACK scaling algorithm.
;
_exptl_crystal_colour 'clear light colourless'
_exptl_crystal_colour_lustre clear
_exptl_crystal_colour_modifier light
_exptl_crystal_colour_primary colourless
_exptl_crystal_density_diffrn 1.238
_exptl_crystal_description block
_exptl_crystal_F_000 548
_exptl_crystal_size_max 0.4
_exptl_crystal_size_mid 0.35
_exptl_crystal_size_min 0.3
_refine_diff_density_max 0.162
_refine_diff_density_min -0.210
_refine_diff_density_rms 0.037
_refine_ls_extinction_method none
_refine_ls_goodness_of_fit_ref 1.036
_refine_ls_hydrogen_treatment constr
_refine_ls_matrix_type full
_refine_ls_number_parameters 361
_refine_ls_number_reflns 5677
_refine_ls_number_restraints 0
_refine_ls_restrained_S_all 1.036
_refine_ls_R_factor_all 0.0820
_refine_ls_R_factor_gt 0.0501
_refine_ls_shift/su_max 0.000
_refine_ls_shift/su_mean 0.000
_refine_ls_structure_factor_coef Fsqd
_refine_ls_weighting_details 'w=1/[\s^2^(Fo^2^)+(0.0436P)^2^+0.0839P] where P=(Fo^2^+2Fc^2^)/3'
_refine_ls_weighting_scheme calc
_refine_ls_wR_factor_gt 0.1018
_refine_ls_wR_factor_ref 0.1205
_reflns_Friedel_coverage 0.000
_reflns_number_gt 3779
_reflns_number_total 5677
_reflns_threshold_expression 'I > 2\s(I)'
_cod_data_source_file jo6b02947_si_002.cif
_cod_data_source_block g160912b
_cod_database_code 4032281
_chemical_oxdiff_formula 'C H N O'
_shelx_space_group_comment
;
The symmetry employed for this shelxl refinement is uniquely defined
by the following loop, which should always be used as a source of
symmetry information in preference to the above space-group names.
They are only intended as comments.
;
_reflns_odcompleteness_completeness 99.87
_reflns_odcompleteness_iscentric 1
_reflns_odcompleteness_theta 27.42
_olex2_refinement_description
;
1. Fixed Uiso
 At 1.2 times of:
  All C(H) groups, All C(H,H) groups
2.a Ternary CH refined with riding coordinates:
 C31(H31)
2.b Secondary CH2 refined with riding coordinates:
 C17(H17A,H17B), C24(H24A,H24B)
2.c Aromatic/amide H refined with riding coordinates:
 C1(H1), C2(H2), C3(H3), C4(H4), C5(H5), C12(H12), C13(H13), C14(H14),
 C15(H15), C16(H16), C19(H19), C20(H20), C21(H21), C22(H22), C23(H23), C26(H26),
  C27(H27), C28(H28), C29(H29), C30(H30), C33(H33), C34(H34), C35(H35),
 C36(H36), C37(H37)
;
_shelx_shelxl_version_number 2014/7
_olex2_submission_special_instructions 'No special instructions were received'

loop_
_space_group_symop_operation_xyz
'x, y, z'
'-x, -y, -z'

loop_
_atom_site_label
_atom_site_type_symbol
_atom_site_fract_x
_atom_site_fract_y
_atom_site_fract_z
_atom_site_U_iso_or_equiv
_atom_site_adp_type
_atom_site_occupancy
_atom_site_site_symmetry_order
_atom_site_calc_flag
_atom_site_refinement_flags_posn
O1 O 0.42340(14) 0.69751(11) 0.41366(7) 0.0384(3) Uani 1 1 d .
N1 N 0.17914(17) 0.80794(13) 0.18954(8) 0.0357(3) Uani 1 1 d .
N2 N 0.22226(17) 0.59149(13) 0.14019(8) 0.0351(3) Uani 1 1 d .
C1 C 0.6525(2) 0.54055(18) 0.42825(11) 0.0443(5) Uani 1 1 d .
H1 H 0.5903 0.5656 0.4700 0.053 Uiso 1 1 calc R
C2 C 0.7778(3) 0.4704(2) 0.43974(13) 0.0535(5) Uani 1 1 d .
H2 H 0.7991 0.4487 0.4890 0.064 Uiso 1 1 calc R
C3 C 0.8709(2) 0.43276(19) 0.37839(12) 0.0510(5) Uani 1 1 d .
H3 H 0.9538 0.3844 0.3858 0.061 Uiso 1 1 calc R
C4 C 0.8406(2) 0.46712(17) 0.30582(11) 0.0442(5) Uani 1 1 d .
H4 H 0.9045 0.4428 0.2646 0.053 Uiso 1 1 calc R
C5 C 0.7161(2) 0.53739(16) 0.29386(10) 0.0366(4) Uani 1 1 d .
H5 H 0.6973 0.5603 0.2448 0.044 Uiso 1 1 calc R
C6 C 0.6184(2) 0.57424(15) 0.35476(10) 0.0336(4) Uani 1 1 d .
C7 C 0.4801(2) 0.64384(16) 0.34344(10) 0.0337(4) Uani 1 1 d .
C8 C 0.3814(2) 0.66219(15) 0.27905(10) 0.0325(4) Uani 1 1 d .
C9 C 0.2536(2) 0.72891(16) 0.31054(10) 0.0337(4) Uani 1 1 d .
C10 C 0.2838(2) 0.74870(16) 0.39195(10) 0.0364(4) Uani 1 1 d .
C11 C 0.2031(2) 0.80659(16) 0.45983(10) 0.0382(4) Uani 1 1 d .
C12 C 0.3020(3) 0.86565(19) 0.53427(12) 0.0551(5) Uani 1 1 d .
H12 H 0.4223 0.8739 0.5403 0.066 Uiso 1 1 calc R
C13 C 0.2236(3) 0.9124(2) 0.59952(13) 0.0679(6) Uani 1 1 d .
H13 H 0.2910 0.9507 0.6494 0.081 Uiso 1 1 calc R
C14 C 0.0463(3) 0.9024(2) 0.59099(13) 0.0643(6) Uani 1 1 d .
H14 H -0.0062 0.9338 0.6350 0.077 Uiso 1 1 calc R
C15 C -0.0529(3) 0.84607(19) 0.51768(13) 0.0561(5) Uani 1 1 d .
H15 H -0.1727 0.8403 0.5118 0.067 Uiso 1 1 calc R
C16 C 0.0244(2) 0.79772(17) 0.45238(11) 0.0458(5) Uani 1 1 d .
H16 H -0.0442 0.7588 0.4029 0.055 Uiso 1 1 calc R
C17 C 0.1171(2) 0.76831(17) 0.25963(10) 0.0371(4) Uani 1 1 d .
H17A H 0.0169 0.6963 0.2419 0.045 Uiso 1 1 calc R
H17B H 0.0789 0.8392 0.2923 0.045 Uiso 1 1 calc R
C18 C 0.2692(2) 0.93421(16) 0.19410(11) 0.0365(4) Uani 1 1 d .
C19 C 0.3258(2) 1.02278(17) 0.26816(12) 0.0460(5) Uani 1 1 d .
H19 H 0.3009 0.9984 0.3156 0.055 Uiso 1 1 calc R
C20 C 0.4190(2) 1.14711(19) 0.27138(14) 0.0585(6) Uani 1 1 d .
H20 H 0.4545 1.2053 0.3211 0.070 Uiso 1 1 calc R
C21 C 0.4596(3) 1.1855(2) 0.20233(17) 0.0635(6) Uani 1 1 d .
H21 H 0.5255 1.2678 0.2051 0.076 Uiso 1 1 calc R
C22 C 0.4009(2) 1.1000(2) 0.12914(15) 0.0570(6) Uani 1 1 d .
H22 H 0.4262 1.1256 0.0821 0.068 Uiso 1 1 calc R
C23 C 0.3047(2) 0.97656(18) 0.12411(12) 0.0446(5) Uani 1 1 d .
H23 H 0.2634 0.9213 0.0738 0.053 Uiso 1 1 calc R
C24 C 0.1719(2) 0.70450(16) 0.11904(10) 0.0406(4) Uani 1 1 d .
H24A H 0.2491 0.7366 0.0833 0.049 Uiso 1 1 calc R
H24B H 0.0542 0.6789 0.0901 0.049 Uiso 1 1 calc R
C25 C 0.1008(2) 0.47459(16) 0.13435(10) 0.0340(4) Uani 1 1 d .
C26 C -0.0699(2) 0.4503(2) 0.09532(11) 0.0488(5) Uani 1 1 d .
H26 H -0.1075 0.5143 0.0741 0.059 Uiso 1 1 calc R
C27 C -0.1844(3) 0.3322(2) 0.08768(12) 0.0566(6) Uani 1 1 d .
H27 H -0.2979 0.3195 0.0621 0.068 Uiso 1 1 calc R
C28 C -0.1350(3) 0.2342(2) 0.11667(13) 0.0572(6) Uani 1 1 d .
H28 H -0.2122 0.1549 0.1102 0.069 Uiso 1 1 calc R
C29 C 0.0318(3) 0.25633(19) 0.15551(14) 0.0574(6) Uani 1 1 d .
H29 H 0.0682 0.1908 0.1755 0.069 Uiso 1 1 calc R
C30 C 0.1474(2) 0.37462(17) 0.16566(12) 0.0470(5) Uani 1 1 d .
H30 H 0.2584 0.3877 0.1939 0.056 Uiso 1 1 calc R
C31 C 0.3934(2) 0.61693(15) 0.19023(9) 0.0315(4) Uani 1 1 d .
H31 H 0.4269 0.5335 0.1843 0.038 Uiso 1 1 calc R
C32 C 0.5329(2) 0.70408(16) 0.15754(10) 0.0328(4) Uani 1 1 d .
C33 C 0.5627(2) 0.66281(18) 0.07875(11) 0.0479(5) Uani 1 1 d .
H33 H 0.4949 0.5856 0.0470 0.057 Uiso 1 1 calc R
C34 C 0.6918(3) 0.7346(2) 0.04657(13) 0.0581(6) Uani 1 1 d .
H34 H 0.7102 0.7057 -0.0063 0.070 Uiso 1 1 calc R
C35 C 0.7932(3) 0.8493(2) 0.09317(14) 0.0557(6) Uani 1 1 d .
H35 H 0.8800 0.8980 0.0718 0.067 Uiso 1 1 calc R
C36 C 0.7654(2) 0.8910(2) 0.17077(13) 0.0534(5) Uani 1 1 d .
H36 H 0.8333 0.9684 0.2022 0.064 Uiso 1 1 calc R
C37 C 0.6363(2) 0.81858(17) 0.20327(11) 0.0415(4) Uani 1 1 d .
H37 H 0.6196 0.8477 0.2564 0.050 Uiso 1 1 calc R

loop_
_atom_site_aniso_label
_atom_site_aniso_U_11
_atom_site_aniso_U_22
_atom_site_aniso_U_33
_atom_site_aniso_U_23
_atom_site_aniso_U_13
_atom_site_aniso_U_12
O1 0.0401(7) 0.0453(7) 0.0324(7) 0.0095(5) 0.0079(5) 0.0136(6)
N1 0.0404(8) 0.0317(8) 0.0356(8) 0.0073(6) 0.0074(6) 0.0086(7)
N2 0.0347(8) 0.0315(8) 0.0371(8) 0.0073(6) -0.0020(6) 0.0069(6)
C1 0.0420(10) 0.0554(12) 0.0414(11) 0.0203(9) 0.0119(8) 0.0125(9)
C2 0.0581(13) 0.0612(14) 0.0520(13) 0.0319(10) 0.0087(10) 0.0185(11)
C3 0.0512(12) 0.0516(12) 0.0591(14) 0.0217(10) 0.0075(10) 0.0230(10)
C4 0.0448(11) 0.0441(11) 0.0448(12) 0.0063(9) 0.0084(8) 0.0154(9)
C5 0.0373(9) 0.0397(10) 0.0327(10) 0.0098(8) 0.0043(7) 0.0069(8)
C6 0.0311(9) 0.0343(10) 0.0351(10) 0.0102(7) 0.0053(7) 0.0041(7)
C7 0.0339(9) 0.0359(10) 0.0307(10) 0.0069(7) 0.0096(7) 0.0045(8)
C8 0.0309(9) 0.0322(9) 0.0333(10) 0.0078(7) 0.0053(7) 0.0037(7)
C9 0.0323(9) 0.0332(9) 0.0356(10) 0.0086(7) 0.0073(7) 0.0057(7)
C10 0.0359(9) 0.0355(10) 0.0387(11) 0.0092(8) 0.0072(8) 0.0081(8)
C11 0.0468(11) 0.0341(10) 0.0362(10) 0.0080(8) 0.0101(8) 0.0126(8)
C12 0.0607(13) 0.0581(13) 0.0461(12) 0.0005(10) 0.0050(10) 0.0254(11)
C13 0.0886(17) 0.0719(16) 0.0430(13) -0.0060(11) 0.0052(11) 0.0390(14)
C14 0.0898(17) 0.0661(15) 0.0505(14) 0.0091(11) 0.0253(12) 0.0458(13)
C15 0.0608(13) 0.0567(13) 0.0588(14) 0.0132(11) 0.0245(11) 0.0239(11)
C16 0.0507(12) 0.0427(11) 0.0429(11) 0.0052(9) 0.0133(9) 0.0096(9)
C17 0.0359(9) 0.0371(10) 0.0403(10) 0.0090(8) 0.0089(8) 0.0107(8)
C18 0.0301(9) 0.0337(10) 0.0476(11) 0.0112(8) 0.0022(8) 0.0109(8)
C19 0.0474(11) 0.0394(11) 0.0498(12) 0.0076(9) -0.0001(9) 0.0120(9)
C20 0.0500(12) 0.0388(12) 0.0763(16) -0.0007(11) -0.0105(11) 0.0088(10)
C21 0.0455(12) 0.0396(12) 0.105(2) 0.0244(13) 0.0020(13) 0.0054(10)
C22 0.0465(12) 0.0529(13) 0.0784(16) 0.0319(12) 0.0105(11) 0.0090(10)
C23 0.0402(10) 0.0428(11) 0.0528(12) 0.0171(9) 0.0052(9) 0.0083(9)
C24 0.0459(10) 0.0374(10) 0.0379(10) 0.0063(8) -0.0008(8) 0.0132(8)
C25 0.0355(9) 0.0346(10) 0.0285(9) 0.0001(7) 0.0076(7) 0.0059(8)
C26 0.0431(11) 0.0623(13) 0.0393(11) 0.0197(9) -0.0010(8) 0.0023(10)
C27 0.0432(11) 0.0724(15) 0.0425(12) 0.0126(11) -0.0006(9) -0.0113(11)
C28 0.0557(13) 0.0454(13) 0.0591(14) -0.0017(10) 0.0174(11) -0.0060(10)
C29 0.0483(12) 0.0364(11) 0.0900(17) 0.0128(11) 0.0226(11) 0.0106(10)
C30 0.0352(10) 0.0357(10) 0.0705(14) 0.0110(9) 0.0111(9) 0.0083(8)
C31 0.0338(9) 0.0278(9) 0.0323(9) 0.0055(7) 0.0037(7) 0.0073(7)
C32 0.0343(9) 0.0339(10) 0.0323(10) 0.0091(7) 0.0046(7) 0.0111(8)
C33 0.0630(13) 0.0440(11) 0.0387(11) 0.0079(9) 0.0151(9) 0.0148(10)
C34 0.0720(14) 0.0711(15) 0.0457(12) 0.0237(11) 0.0274(11) 0.0306(13)
C35 0.0422(11) 0.0710(15) 0.0689(15) 0.0414(13) 0.0189(10) 0.0165(11)
C36 0.0439(11) 0.0544(13) 0.0589(14) 0.0205(10) 0.0037(10) -0.0028(10)
C37 0.0416(10) 0.0427(11) 0.0370(10) 0.0081(8) 0.0048(8) 0.0029(9)

loop_
_atom_type_symbol
_atom_type_description
_atom_type_scat_dispersion_real
_atom_type_scat_dispersion_imag
_atom_type_scat_source
C C 0.0033 0.0016 'International Tables Vol C Tables 4.2.6.8 and 6.1.1.4'
H H 0.0000 0.0000 'International Tables Vol C Tables 4.2.6.8 and 6.1.1.4'
N N 0.0061 0.0033 'International Tables Vol C Tables 4.2.6.8 and 6.1.1.4'
O O 0.0106 0.0060 'International Tables Vol C Tables 4.2.6.8 and 6.1.1.4'

loop_
_geom_angle_atom_site_label_1
_geom_angle_atom_site_label_2
_geom_angle_atom_site_label_3
_geom_angle
C7 O1 C10 107.18(12)
C17 N1 C24 116.10(14)
C18 N1 C17 121.48(14)
C18 N1 C24 121.43(14)
C24 N2 C31 115.54(13)
C25 N2 C24 122.56(13)
C25 N2 C31 119.51(13)
C2 C1 C6 120.85(17)
C3 C2 C1 120.19(18)
C2 C3 C4 119.62(18)
C3 C4 C5 120.60(17)
C4 C5 C6 120.53(16)
C1 C6 C7 119.50(15)
C5 C6 C1 118.19(16)
C5 C6 C7 122.30(15)
O1 C7 C6 114.59(14)
C8 C7 O1 109.56(14)
C8 C7 C6 135.64(15)
C7 C8 C9 106.76(14)
C7 C8 C31 128.12(15)
C9 C8 C31 125.06(15)
C8 C9 C17 124.40(14)
C10 C9 C8 106.86(15)
C10 C9 C17 128.73(15)
O1 C10 C11 114.51(14)
C9 C10 O1 109.63(14)
C9 C10 C11 135.84(16)
C12 C11 C10 120.85(16)
C16 C11 C10 120.76(16)
C16 C11 C12 118.30(16)
C13 C12 C11 120.67(19)
C14 C13 C12 120.2(2)
C15 C14 C13 119.93(19)
C14 C15 C16 120.21(19)
C15 C16 C11 120.72(18)
N1 C17 C9 112.94(13)
N1 C18 C19 121.44(16)
N1 C18 C23 120.81(16)
C19 C18 C23 117.74(16)
C20 C19 C18 120.45(19)
C21 C20 C19 121.1(2)
C22 C21 C20 118.8(2)
C21 C22 C23 121.3(2)
C22 C23 C18 120.55(19)
N1 C24 N2 112.56(14)
C26 C25 N2 122.39(16)
C26 C25 C30 116.30(16)
C30 C25 N2 121.28(15)
C27 C26 C25 121.05(19)
C28 C27 C26 121.85(19)
C27 C28 C29 117.95(19)
C28 C29 C30 121.3(2)
C29 C30 C25 121.50(18)
N2 C31 C8 111.67(12)
N2 C31 C32 110.96(13)
C8 C31 C32 114.98(13)
C33 C32 C31 118.26(15)
C37 C32 C31 123.56(15)
C37 C32 C33 118.11(16)
C34 C33 C32 121.13(19)
C35 C34 C33 119.85(19)
C36 C35 C34 119.63(18)
C35 C36 C37 120.55(19)
C32 C37 C36 120.72(18)

loop_
_geom_bond_atom_site_label_1
_geom_bond_atom_site_label_2
_geom_bond_distance
O1 C7 1.3784(18)
O1 C10 1.381(2)
N1 C17 1.449(2)
N1 C18 1.396(2)
N1 C24 1.457(2)
N2 C24 1.462(2)
N2 C25 1.410(2)
N2 C31 1.474(2)
C1 C2 1.383(3)
C1 C6 1.396(2)
C2 C3 1.377(3)
C3 C4 1.380(3)
C4 C5 1.381(2)
C5 C6 1.394(2)
C6 C7 1.464(2)
C7 C8 1.360(2)
C8 C9 1.435(2)
C8 C31 1.516(2)
C9 C10 1.356(2)
C9 C17 1.503(2)
C10 C11 1.465(2)
C11 C12 1.387(3)
C11 C16 1.386(2)
C12 C13 1.381(3)
C13 C14 1.373(3)
C14 C15 1.368(3)
C15 C16 1.382(2)
C18 C19 1.398(2)
C18 C23 1.400(2)
C19 C20 1.390(3)
C20 C21 1.375(3)
C21 C22 1.374(3)
C22 C23 1.384(3)
C25 C26 1.396(2)
C25 C30 1.398(2)
C26 C27 1.388(3)
C27 C28 1.368(3)
C28 C29 1.370(3)
C29 C30 1.388(2)
C31 C32 1.530(2)
C32 C33 1.388(2)
C32 C37 1.379(2)
C33 C34 1.385(3)
C34 C35 1.380(3)
C35 C36 1.365(3)
C36 C37 1.391(2)
